data_7231256
loop_
_publ_author_name
'Ridenour, J. August'
'Cahill, Christopher L.'

_publ_section_title
;
 Nine isomorphous lanthanide--uranyl f--f bimetallic materials with
 2-thiophenecarboxylic acid and terpyridine: structure and concomitant
 luminescent properties
;
_journal_issue 34
_journal_name_full CrystEngComm
_journal_page_first 4997
_journal_paper_doi 10.1039/C8CE00811F
_journal_volume 20
_journal_year 2018
_chemical_formula_sum 'C160 H108 N18 Nd2 O44 S14 U6'
_chemical_formula_weight 5152.14
_space_group_crystal_system triclinic
_space_group_IT_number 2
_space_group_name_Hall '-P 1'
_space_group_name_H-M_alt 'P -1'
_symmetry_space_group_name_Hall '-P 1'
_symmetry_space_group_name_H-M 'P -1'
_atom_sites_solution_hydrogens geom
_audit_creation_method SHELXL-2014/7
_audit_update_record
;
2018-07-17 deposited with the CCDC.
2018-07-27 downloaded from the CCDC.
;
_cell_angle_alpha 81.683(12)
_cell_angle_beta 88.909(14)
_cell_angle_gamma 82.390(11)
_cell_formula_units_Z 1
_cell_length_a 10.407(8)
_cell_length_b 14.594(11)
_cell_length_c 29.68(2)
_cell_measurement_reflns_used 8995
_cell_measurement_temperature 293(2)
_cell_measurement_theta_max 26.76
_cell_measurement_theta_min 2.32
_cell_volume 4421(6)
_computing_cell_refinement 'SAINT, Bruker-AXS'
_computing_data_collection 'APEX, Bruker-AXS'
_computing_data_reduction 'SAINT, Bruker-AXS'
_computing_molecular_graphics 'Crystal Maker (Palmer, 2009)'
_computing_publication_material WinGX
_computing_structure_refinement 'SHELXL-2014/7 (Sheldrick, 2014)'
_computing_structure_solution 'SIR 92 (Guagliardi , 1993)'
_diffrn_ambient_temperature 293(2)
_diffrn_measured_fraction_theta_full 0.999
_diffrn_measured_fraction_theta_max 0.995
_diffrn_measurement_device_type 'Bruker SMART APEXII'
_diffrn_measurement_method omega
_diffrn_radiation_probe x-ray
_diffrn_radiation_type MoK\a
_diffrn_radiation_wavelength 0.71073
_diffrn_reflns_av_R_equivalents 0.0378
_diffrn_reflns_av_unetI/netI 0.0299
_diffrn_reflns_Laue_measured_fraction_full 0.999
_diffrn_reflns_Laue_measured_fraction_max 0.995
_diffrn_reflns_limit_h_max 13
_diffrn_reflns_limit_h_min -13
_diffrn_reflns_limit_k_max 18
_diffrn_reflns_limit_k_min -18
_diffrn_reflns_limit_l_max 37
_diffrn_reflns_limit_l_min -37
_diffrn_reflns_number 91562
_diffrn_reflns_point_group_measured_fraction_full 0.999
_diffrn_reflns_point_group_measured_fraction_max 0.995
_diffrn_reflns_theta_full 25.500
_diffrn_reflns_theta_max 26.910
_diffrn_reflns_theta_min 1.422
_diffrn_source 'fine-focused sealed tube'
_diffrn_source_type Siemens
_exptl_absorpt_coefficient_mu 6.297
_exptl_absorpt_correction_T_max 0.7455
_exptl_absorpt_correction_T_min 0.5182
_exptl_absorpt_correction_type multi-scan
_exptl_absorpt_process_details 'SADABS, G. Sheldrick (1999)'
_exptl_crystal_colour Yellow-Orange
_exptl_crystal_density_diffrn 1.935
_exptl_crystal_description Block
_exptl_crystal_F_000 2442
_exptl_crystal_recrystallization_method Hydrothermal
_exptl_crystal_size_max 0.568
_exptl_crystal_size_mid 0.435
_exptl_crystal_size_min 0.159
_refine_diff_density_max 1.735
_refine_diff_density_min -0.950
_refine_diff_density_rms 0.112
_refine_ls_extinction_method none
_refine_ls_goodness_of_fit_ref 1.065
_refine_ls_hydrogen_treatment constr
_refine_ls_matrix_type full
_refine_ls_number_parameters 1293
_refine_ls_number_reflns 19055
_refine_ls_number_restraints 934
_refine_ls_restrained_S_all 1.043
_refine_ls_R_factor_all 0.0437
_refine_ls_R_factor_gt 0.0314
_refine_ls_shift/su_max 0.005
_refine_ls_shift/su_mean 0.000
_refine_ls_structure_factor_coef Fsqd
_refine_ls_weighting_details 'w=1/[\s^2^(Fo^2^)+(0.0377P)^2^+5.5873P] where P=(Fo^2^+2Fc^2^)/3'
_refine_ls_weighting_scheme calc
_refine_ls_wR_factor_gt 0.0718
_refine_ls_wR_factor_ref 0.0771
_reflns_Friedel_coverage 0.000
_reflns_number_gt 15850
_reflns_number_total 19055
_reflns_threshold_expression 'I > 2\s(I)'
_cod_data_source_file c8ce00811f2.cif
_cod_data_source_block compound2
_cod_depositor_comments 'Adding full bibliography for 7231249--7231258.cif.'
_cod_original_cell_volume 4420(6)
_cod_database_code 7231256
_shelx_space_group_comment
;
The symmetry employed for this shelxl refinement is uniquely defined
by the following loop, which should always be used as a source of
symmetry information in preference to the above space-group names.
They are only intended as comments.
;

loop_
_space_group_symop_operation_xyz
'x, y, z'
'-x, -y, -z'

loop_
_atom_site_label
_atom_site_type_symbol
_atom_site_fract_x
_atom_site_fract_y
_atom_site_fract_z
_atom_site_U_iso_or_equiv
_atom_site_adp_type
_atom_site_occupancy
_atom_site_site_symmetry_order
_atom_site_calc_flag
_atom_site_refinement_flags_posn
_atom_site_refinement_flags_adp
_atom_site_refinement_flags_occupancy
_atom_site_disorder_assembly
_atom_site_disorder_group
Nd1 Nd 0.44801(3) 0.65608(2) 0.54121(2) 0.04055(7) Uani 1 1 d . . . . .
U1 U 0.76259(2) 0.18340(2) 0.95277(2) 0.02842(5) Uani 1 1 d . . . . .
U2 U 0.58180(2) 0.39431(2) 0.86322(2) 0.03313(5) Uani 1 1 d . . . . .
U3 U 0.17610(2) 0.98520(2) 0.76753(2) 0.03669(5) Uani 1 1 d . . . . .
N3 N 0.9177(4) 0.1472(3) 1.02411(15) 0.0417(10) Uani 1 1 d . . . . .
N2 N 0.7658(3) 0.0191(2) 1.00566(12) 0.0306(8) Uani 1 1 d . . . . .
N1 N 0.6416(4) 0.0579(3) 0.92290(13) 0.0365(9) Uani 1 1 d . . . . .
C15 C 1.0057(5) 0.2063(4) 1.0295(2) 0.0551(14) Uani 1 1 d . . . . .
H15 H 1.008489 0.258515 1.007622 0.066 Uiso 1 1 calc R U . . .
C14 C 1.0915(5) 0.1926(4) 1.0661(2) 0.0563(15) Uani 1 1 d . . . . .
H14 H 1.151013 0.234015 1.068104 0.068 Uiso 1 1 calc R U . . .
C13 C 1.0864(5) 0.1158(4) 1.09938(19) 0.0513(14) Uani 1 1 d . . . . .
H13 H 1.141851 0.105334 1.124346 0.062 Uiso 1 1 calc R U . . .
C12 C 0.9969(5) 0.0548(4) 1.09474(17) 0.0417(11) Uani 1 1 d . . . . .
H12 H 0.991240 0.003375 1.116837 0.050 Uiso 1 1 calc R U . . .
C11 C 0.9153(4) 0.0715(3) 1.05647(15) 0.0333(10) Uani 1 1 d . . . . .
C10 C 0.8239(4) 0.0042(3) 1.04760(16) 0.0337(10) Uani 1 1 d . . . . .
C9 C 0.8013(5) -0.0713(3) 1.08093(17) 0.0412(11) Uani 1 1 d . . . . .
H9 H 0.841462 -0.079834 1.109239 0.049 Uiso 1 1 calc R U . . .
C8 C 0.7182(5) -0.1327(3) 1.07079(18) 0.0443(12) Uani 1 1 d . . . . .
H8 H 0.701783 -0.182646 1.092379 0.053 Uiso 1 1 calc R U . . .
C7 C 0.6597(5) -0.1188(3) 1.02809(18) 0.0415(11) Uani 1 1 d . . . . .
H7 H 0.604340 -0.159684 1.020926 0.050 Uiso 1 1 calc R U . . .
C6 C 0.6849(4) -0.0424(3) 0.99579(16) 0.0325(10) Uani 1 1 d . . . . .
C5 C 0.6255(4) -0.0252(3) 0.94915(16) 0.0340(10) Uani 1 1 d . . . . .
C4 C 0.5548(5) -0.0891(4) 0.9325(2) 0.0492(13) Uani 1 1 d . . . . .
H4 H 0.543340 -0.144912 0.950711 0.059 Uiso 1 1 calc R U . . .
C3 C 0.5019(5) -0.0690(4) 0.8889(2) 0.0559(15) Uani 1 1 d . . . . .
H3 H 0.455859 -0.111269 0.877716 0.067 Uiso 1 1 calc R U . . .
C2 C 0.5188(5) 0.0151(4) 0.8622(2) 0.0519(13) Uani 1 1 d . . . . .
H2 H 0.484620 0.030047 0.832975 0.062 Uiso 1 1 calc R U . . .
C1 C 0.5886(5) 0.0764(4) 0.88056(18) 0.0467(12) Uani 1 1 d . . . . .
H1 H 0.599278 0.132886 0.862839 0.056 Uiso 1 1 calc R U . . .
N4 N 0.6236(4) 0.3167(3) 0.78958(14) 0.0384(9) Uani 1 1 d . . . . .
N5 N 0.4667(4) 0.4850(3) 0.78793(13) 0.0351(8) Uani 1 1 d . . . . .
N6 N 0.4434(4) 0.5587(3) 0.86870(15) 0.0447(10) Uani 1 1 d . . . . .
C21 C 0.7099(5) 0.2373(3) 0.79029(19) 0.0474(12) Uani 1 1 d . . . . .
H21 H 0.751170 0.211775 0.817625 0.057 Uiso 1 1 calc R U . . .
C22 C 0.7392(6) 0.1926(4) 0.7523(2) 0.0628(16) Uani 1 1 d . . . . .
H22 H 0.799247 0.139037 0.753920 0.075 Uiso 1 1 calc R U . . .
C23 C 0.6747(7) 0.2313(5) 0.7116(2) 0.074(2) Uani 1 1 d . . . . .
H23 H 0.688881 0.202171 0.685788 0.089 Uiso 1 1 calc R U . . .
C24 C 0.5900(6) 0.3131(4) 0.7100(2) 0.0638(17) Uani 1 1 d . . . . .
H24 H 0.548556 0.339814 0.682879 0.077 Uiso 1 1 calc R U . . .
C25 C 0.5665(5) 0.3556(3) 0.74909(17) 0.0402(11) Uani 1 1 d . . . . .
C26 C 0.4817(4) 0.4480(3) 0.74811(17) 0.0383(11) Uani 1 1 d . . . . .
C27 C 0.4244(5) 0.4952(4) 0.70733(19) 0.0534(14) Uani 1 1 d . . . . .
H27 H 0.433112 0.467866 0.680817 0.064 Uiso 1 1 calc R U . . .
C28 C 0.3539(6) 0.5842(5) 0.7071(2) 0.0637(17) Uani 1 1 d . . . . .
H28 H 0.317442 0.616913 0.680105 0.076 Uiso 1 1 calc R U . . .
C29 C 0.3387(6) 0.6232(4) 0.7470(2) 0.0556(15) Uani 1 1 d . . . . .
H29 H 0.292157 0.682085 0.747307 0.067 Uiso 1 1 calc R U . . .
C30 C 0.3964(4) 0.5709(3) 0.78765(17) 0.0388(11) Uani 1 1 d . . . . .
C31 C 0.3783(4) 0.6096(3) 0.83173(17) 0.0383(11) Uani 1 1 d . . . . .
C32 C 0.2976(6) 0.6935(4) 0.8360(2) 0.0568(15) Uani 1 1 d . . . . .
H32 H 0.252376 0.727196 0.810855 0.068 Uiso 1 1 calc R U . . .
C33 C 0.2862(6) 0.7255(4) 0.8778(2) 0.0626(17) Uani 1 1 d . . . . .
H33 H 0.233370 0.780818 0.880819 0.075 Uiso 1 1 calc R U . . .
C34 C 0.3537(6) 0.6748(4) 0.9149(2) 0.0625(16) Uani 1 1 d . . . . .
H34 H 0.348564 0.695878 0.943094 0.075 Uiso 1 1 calc R U . . .
C35 C 0.4293(6) 0.5916(4) 0.9090(2) 0.0607(16) Uani 1 1 d . . . . .
H35 H 0.472676 0.556588 0.934165 0.073 Uiso 1 1 calc R U . . .
N7 N 0.2338(4) 0.7043(3) 0.58947(15) 0.0502(11) Uani 1 1 d . . . . .
N8 N 0.4221(5) 0.8224(3) 0.57339(15) 0.0529(12) Uani 1 1 d . . . . .
N9 N 0.6432(5) 0.7569(4) 0.52988(17) 0.0664(14) Uani 1 1 d . . . . .
C51 C 0.1464(6) 0.6430(5) 0.5997(2) 0.0642(16) Uani 1 1 d . . . . .
H51 H 0.148139 0.593020 0.583370 0.077 Uiso 1 1 calc R U . . .
C52 C 0.0527(7) 0.6529(6) 0.6346(3) 0.082(2) Uani 1 1 d . . . . .
H52 H -0.005924 0.609852 0.641059 0.099 Uiso 1 1 calc R U . . .
C53 C 0.0494(7) 0.7268(6) 0.6587(3) 0.083(2) Uani 1 1 d . . . . .
H53 H -0.008840 0.732992 0.682571 0.099 Uiso 1 1 calc R U . . .
C54 C 0.1344(7) 0.7923(5) 0.6468(2) 0.0716(19) Uani 1 1 d . . . . .
H54 H 0.132000 0.843397 0.662435 0.086 Uiso 1 1 calc R U . . .
C55 C 0.2232(6) 0.7815(4) 0.6116(2) 0.0551(14) Uani 1 1 d . . . . .
C56 C 0.3116(7) 0.8519(4) 0.5955(2) 0.0612(16) Uani 1 1 d . . . . .
C57 C 0.2787(9) 0.9466(5) 0.6021(3) 0.091(3) Uani 1 1 d . . . . .
H57 H 0.203146 0.966265 0.617185 0.110 Uiso 1 1 calc R U . . .
C58 C 0.3664(12) 1.0100(6) 0.5846(3) 0.108(3) Uani 1 1 d . . . . .
H58 H 0.346578 1.073096 0.587144 0.129 Uiso 1 1 calc R U . . .
C59 C 0.4793(11) 0.9794(6) 0.5640(3) 0.104(3) Uani 1 1 d . . . . .
H59 H 0.537222 1.020969 0.553329 0.125 Uiso 1 1 calc R U . . .
C60 C 0.5071(8) 0.8842(4) 0.5592(2) 0.0664(18) Uani 1 1 d . . . . .
C61 C 0.6327(8) 0.8464(6) 0.5395(2) 0.079(2) Uani 1 1 d . . . . .
C62 C 0.7403(12) 0.8972(8) 0.5337(3) 0.129(4) Uani 1 1 d . . . . .
H62 H 0.733134 0.958155 0.540140 0.155 Uiso 1 1 calc R U . . .
C63 C 0.8535(14) 0.8554(12) 0.5186(4) 0.167(7) Uani 1 1 d . . . . .
H63 H 0.922930 0.889760 0.513840 0.201 Uiso 1 1 calc R U . . .
C64 C 0.8705(10) 0.7654(11) 0.5100(4) 0.137(5) Uani 1 1 d . . . . .
H64 H 0.950503 0.736949 0.501196 0.164 Uiso 1 1 calc R U . . .
C41 C -0.0292(5) 0.8682(4) 0.77990(18) 0.0439(12) Uani 1 1 d . . . . .
C42 C -0.1311(6) 0.8063(4) 0.79125(19) 0.0504(13) Uani 1 1 d . . . . .
C43 C -0.2602(5) 0.8300(4) 0.8016(2) 0.0565(15) Uani 1 1 d . . . . .
H43 H -0.298466 0.891292 0.801789 0.068 Uiso 1 1 calc R U . . .
C44 C -0.3274(8) 0.7529(6) 0.8117(3) 0.094(3) Uani 1 1 d . . . . .
H44 H -0.415071 0.757462 0.818975 0.113 Uiso 1 1 calc R U . . .
C45 C -0.2515(10) 0.6710(6) 0.8098(3) 0.113(3) Uani 1 1 d . . . . .
H45 H -0.280778 0.612991 0.815993 0.135 Uiso 1 1 calc R U . . .
C66 C 0.2644(6) 0.7485(4) 0.47106(19) 0.0563(14) Uani 1 1 d . . . . .
C67 C 0.1767(5) 0.7926(4) 0.4318(2) 0.0553(14) Uani 1 1 d . . . . .
C68 C 0.0669(6) 0.7575(4) 0.4135(2) 0.0604(15) Uani 1 1 d . . . . .
H68 H 0.035553 0.701355 0.423752 0.073 Uiso 1 1 calc R U . . .
C69 C 0.0156(7) 0.8283(6) 0.3755(3) 0.086(2) Uani 1 1 d . . . . .
H69 H -0.056882 0.821887 0.358974 0.103 Uiso 1 1 calc R U . . .
C70 C 0.0797(8) 0.9028(6) 0.3663(3) 0.097(3) Uani 1 1 d . . . . .
H70 H 0.059125 0.950835 0.342364 0.116 Uiso 1 1 calc R U . . .
C76 C 0.4006(5) 0.4216(3) 0.56125(17) 0.0446(12) Uani 1 1 d . . . . .
O2 O 0.6189(3) 0.2125(2) 0.98651(11) 0.0402(8) Uani 1 1 d . . . . .
O1 O 0.9109(3) 0.1452(2) 0.92442(12) 0.0464(8) Uani 1 1 d . . . . .
O3 O 0.8187(3) 0.3354(2) 0.96404(12) 0.0439(8) Uani 1 1 d . . . . .
O4 O 0.6397(4) 0.4318(2) 0.93786(13) 0.0550(10) Uani 1 1 d . . . . .
O5 O 0.6887(3) 0.2619(2) 0.89039(11) 0.0441(8) Uani 1 1 d . . . . .
O7 O 0.4332(4) 0.3480(3) 0.87839(13) 0.0533(9) Uani 1 1 d . . . . .
O6 O 0.7210(3) 0.4505(2) 0.84448(13) 0.0493(9) Uani 1 1 d . . . . .
O8 O 0.2330(4) 0.9381(2) 0.82391(12) 0.0490(9) Uani 1 1 d . . . . .
O9 O 0.1215(4) 1.0309(3) 0.71102(13) 0.0643(11) Uani 1 1 d . . . . .
O14 O 0.3286(4) 0.8666(3) 0.73380(14) 0.0567(10) Uani 1 1 d . . . . .
O15 O 0.4036(4) 0.9987(3) 0.74292(15) 0.0617(11) Uani 1 1 d . . . . .
O10 O 0.2398(4) 1.1403(3) 0.77516(14) 0.0586(10) Uani 1 1 d . . . . .
O11 O 0.0471(3) 1.1138(2) 0.80370(14) 0.0524(9) Uani 1 1 d . . . . .
O12 O -0.0516(3) 0.9531(2) 0.78650(14) 0.0533(9) Uani 1 1 d . . . . .
O13 O 0.0822(4) 0.8350(3) 0.76488(14) 0.0550(10) Uani 1 1 d . . . . .
O18 O 0.5413(4) 0.6302(3) 0.62260(12) 0.0554(10) Uani 1 1 d . . . . .
O19 O 0.6509(4) 0.5477(3) 0.57338(14) 0.0705(12) Uani 1 1 d . . . . .
O16 O 0.3525(4) 0.7936(3) 0.48185(13) 0.0589(10) Uani 1 1 d . . . . .
O17 O 0.2473(4) 0.6667(3) 0.49149(14) 0.0689(12) Uani 1 1 d . . . . .
O21 O 0.3728(4) 0.5061(3) 0.56707(14) 0.0632(11) Uani 1 1 d . . . . .
O20 O 0.5432(4) 0.6058(3) 0.47338(12) 0.0587(10) Uani 1 1 d . . . . .
S3 S -0.0935(2) 0.68623(12) 0.79450(9) 0.0952(7) Uani 1 1 d . . . . .
S5 S 0.2023(2) 0.89911(14) 0.40331(8) 0.0969(7) Uani 1 1 d . . . . .
C65 C 0.7606(8) 0.7172(7) 0.5152(3) 0.094(3) Uani 1 1 d . . . . .
H65 H 0.768216 0.656418 0.508447 0.113 Uiso 1 1 calc R U . . .
C36 C 0.1346(5) 1.1682(3) 0.79488(17) 0.0432(12) Uani 1 1 d . . . . .
C46 C 0.4181(5) 0.9204(4) 0.72746(19) 0.0486(12) Uani 1 1 d D U . . .
C47 C 0.5362(5) 0.8931(3) 0.70169(19) 0.0468(12) Uani 1 1 d D U . . .
C48A C 0.639(3) 0.940(2) 0.6915(17) 0.054(6) Uani 0.244(7) 1 d D U P A 1
H48A H 0.640173 1.002330 0.694935 0.065 Uiso 0.244(7) 1 calc R U P A 1
C49A C 0.748(3) 0.881(3) 0.6746(16) 0.061(8) Uani 0.244(7) 1 d D U P A 1
H49A H 0.831288 0.896662 0.670153 0.073 Uiso 0.244(7) 1 calc R U P A 1
C50A C 0.709(3) 0.800(3) 0.666(2) 0.057(8) Uani 0.244(7) 1 d D U P A 1
H50A H 0.762150 0.754808 0.653078 0.068 Uiso 0.244(7) 1 calc R U P A 1
S4A S 0.5495(13) 0.7882(8) 0.6822(6) 0.055(3) Uani 0.244(7) 1 d D U P A 1
C48B C 0.5682(18) 0.8147(10) 0.6819(7) 0.062(4) Uani 0.756(7) 1 d D U P A 2
H48B H 0.515986 0.767280 0.683761 0.074 Uiso 0.756(7) 1 calc R U P A 2
C49B C 0.6904(13) 0.8114(12) 0.6578(7) 0.065(4) Uani 0.756(7) 1 d D U P A 2
H49B H 0.725932 0.762631 0.642549 0.078 Uiso 0.756(7) 1 calc R U P A 2
C50B C 0.7458(12) 0.8896(11) 0.6604(5) 0.066(4) Uani 0.756(7) 1 d D U P A 2
H50B H 0.824609 0.900720 0.646864 0.079 Uiso 0.756(7) 1 calc R U P A 2
S4B S 0.6547(3) 0.9661(2) 0.69145(19) 0.0679(10) Uani 0.756(7) 1 d D U P A 2
C77A C 0.370(3) 0.3452(13) 0.5981(7) 0.044(3) Uani 0.659(7) 1 d D U P B 1
C78A C 0.426(3) 0.2553(16) 0.6060(12) 0.066(5) Uani 0.659(7) 1 d D U P B 1
H78A H 0.487725 0.228802 0.586967 0.079 Uiso 0.659(7) 1 calc R U P B 1
C79A C 0.3791(18) 0.2052(14) 0.6472(7) 0.070(4) Uani 0.659(7) 1 d D U P B 1
H79A H 0.409545 0.143212 0.658029 0.084 Uiso 0.659(7) 1 calc R U P B 1
C80A C 0.286(2) 0.2577(10) 0.6687(7) 0.070(4) Uani 0.659(7) 1 d D U P B 1
H80A H 0.244440 0.236202 0.695555 0.084 Uiso 0.659(7) 1 calc R U P B 1
S7A S 0.2535(8) 0.3704(5) 0.6393(3) 0.0709(16) Uani 0.659(7) 1 d D U P B 1
C77B C 0.361(6) 0.354(2) 0.6007(14) 0.049(8) Uani 0.341(7) 1 d D U P B 2
C78B C 0.277(5) 0.371(3) 0.6345(15) 0.052(7) Uani 0.341(7) 1 d D U P B 2
H78B H 0.233621 0.429935 0.637385 0.062 Uiso 0.341(7) 1 calc R U P B 2
C79B C 0.261(4) 0.2882(19) 0.6655(13) 0.059(6) Uani 0.341(7) 1 d D U P B 2
H79B H 0.200225 0.286549 0.689059 0.071 Uiso 0.341(7) 1 calc R U P B 2
C80B C 0.344(4) 0.212(2) 0.6567(12) 0.062(7) Uani 0.341(7) 1 d D U P B 2
H80B H 0.349147 0.153237 0.674298 0.074 Uiso 0.341(7) 1 calc R U P B 2
S7B S 0.4385(17) 0.2383(7) 0.6079(6) 0.057(2) Uani 0.341(7) 1 d D U P B 2
C71 C 0.6361(6) 0.5702(4) 0.61340(19) 0.0538(14) Uani 1 1 d D U . . .
C72 C 0.7297(5) 0.5245(4) 0.64985(19) 0.0534(13) Uani 1 1 d D U . . .
C73A C 0.744(4) 0.544(3) 0.6932(10) 0.052(5) Uani 0.370(7) 1 d D U P C 1
H73A H 0.699187 0.592527 0.706522 0.063 Uiso 0.370(7) 1 calc R U P C 1
C74A C 0.860(3) 0.4626(19) 0.7167(9) 0.059(6) Uani 0.370(7) 1 d D U P C 1
H74A H 0.892321 0.457344 0.746145 0.071 Uiso 0.370(7) 1 calc R U P C 1
C75A C 0.898(4) 0.406(2) 0.6864(9) 0.077(7) Uani 0.370(7) 1 d D U P C 1
H75A H 0.957223 0.352686 0.693529 0.092 Uiso 0.370(7) 1 calc R U P C 1
S6A S 0.8431(16) 0.4343(11) 0.6416(5) 0.094(3) Uani 0.370(7) 1 d D U P C 1
C73B C 0.826(3) 0.451(2) 0.6470(10) 0.081(6) Uani 0.630(7) 1 d D U P C 2
H73B H 0.846386 0.420562 0.621973 0.097 Uiso 0.630(7) 1 calc R U P C 2
C74B C 0.896(2) 0.4305(13) 0.6968(6) 0.082(5) Uani 0.630(7) 1 d D U P C 2
H74B H 0.964415 0.383871 0.705279 0.098 Uiso 0.630(7) 1 calc R U P C 2
C75B C 0.840(2) 0.4897(13) 0.7233(6) 0.075(5) Uani 0.630(7) 1 d D U P C 2
H75B H 0.866096 0.487444 0.753298 0.090 Uiso 0.630(7) 1 calc R U P C 2
S6B S 0.7338(8) 0.5604(5) 0.70215(16) 0.0637(13) Uani 0.630(7) 1 d D U P C 2
C37 C 0.1137(5) 1.2636(3) 0.80751(17) 0.0402(11) Uani 1 1 d D U . . .
C38A C 0.0128(16) 1.2991(14) 0.8355(9) 0.050(4) Uani 0.786(7) 1 d D U P D 1
H38A H -0.050922 1.265594 0.849341 0.059 Uiso 0.786(7) 1 calc R U P D 1
C39A C 0.0245(11) 1.3971(7) 0.8392(5) 0.055(3) Uani 0.786(7) 1 d D U P D 1
H39A H -0.034871 1.434551 0.854691 0.066 Uiso 0.786(7) 1 calc R U P D 1
C40A C 0.1301(12) 1.4275(7) 0.8177(5) 0.076(3) Uani 0.786(7) 1 d D U P D 1
H40A H 0.154022 1.486443 0.818371 0.091 Uiso 0.786(7) 1 calc R U P D 1
S2A S 0.2169(3) 1.34237(19) 0.78855(12) 0.0720(11) Uani 0.786(7) 1 d D U P D 1
C38B C 0.225(3) 1.3142(19) 0.8069(12) 0.045(7) Uani 0.214(7) 1 d D U P D 2
H38B H 0.312378 1.291496 0.806041 0.055 Uiso 0.214(7) 1 calc R U P D 2
C39B C 0.162(3) 1.4125(19) 0.8081(19) 0.064(8) Uani 0.214(7) 1 d D U P D 2
H39B H 0.198902 1.465069 0.795655 0.077 Uiso 0.214(7) 1 calc R U P D 2
C40B C 0.046(4) 1.416(2) 0.829(2) 0.058(8) Uani 0.214(7) 1 d D U P D 2
H40B H 0.004747 1.468209 0.841140 0.070 Uiso 0.214(7) 1 calc R U P D 2
S2B S -0.0181(17) 1.3095(15) 0.8320(11) 0.058(4) Uani 0.214(7) 1 d D U P D 2
OW1 O 0.1135(12) 0.5206(8) 0.4757(5) 0.253(7) Uani 1 1 d . . . E 2
C16 C 0.7400(5) 0.4111(3) 0.96294(16) 0.0378(11) Uani 1 1 d . . . . .
C17 C 0.7711(6) 0.4795(4) 0.9928(2) 0.0529(14) Uani 1 1 d . . . . .
C18A C 0.878(2) 0.4658(14) 1.0245(8) 0.074(5) Uani 0.848(8) 1 d D U P F 1
H18A H 0.943509 0.415462 1.027558 0.088 Uiso 0.848(8) 1 calc R U P F 1
C19A C 0.7699(13) 0.6102(9) 1.0367(5) 0.105(4) Uani 0.848(8) 1 d D U P F 1
H19A H 0.754945 0.666037 1.048795 0.126 Uiso 0.848(8) 1 calc R U P F 1
C20A C 0.8665(12) 0.5426(11) 1.0506(5) 0.105(4) Uani 0.848(8) 1 d D U P F 1
H20A H 0.921156 0.544861 1.074709 0.126 Uiso 0.848(8) 1 calc R U P F 1
S1A S 0.6757(3) 0.58392(19) 0.99422(12) 0.0947(12) Uani 0.848(8) 1 d D U P F 1
C18B C 0.723(5) 0.590(4) 0.9809(16) 0.063(11) Uani 0.152(8) 1 d D U P F 2
H18B H 0.705349 0.627233 0.953005 0.076 Uiso 0.152(8) 1 calc R U P F 2
C19B C 0.813(7) 0.564(4) 1.052(2) 0.085(11) Uani 0.152(8) 1 d D U P F 2
H19B H 0.851381 0.585345 1.076297 0.102 Uiso 0.152(8) 1 calc R U P F 2
C20B C 0.715(6) 0.613(4) 1.0270(19) 0.090(11) Uani 0.152(8) 1 d D U P F 2
H20B H 0.651202 0.655983 1.037342 0.108 Uiso 0.152(8) 1 calc R U P F 2
S1B S 0.859(5) 0.456(3) 1.0353(16) 0.104(11) Uani 0.152(8) 1 d D U P F 2

loop_
_atom_site_aniso_label
_atom_site_aniso_U_11
_atom_site_aniso_U_22
_atom_site_aniso_U_33
_atom_site_aniso_U_23
_atom_site_aniso_U_13
_atom_site_aniso_U_12
Nd1 0.05341(16) 0.03736(14) 0.02968(14) -0.00226(11) 0.00144(11) -0.00457(12)
U1 0.02834(8) 0.02425(8) 0.03129(9) -0.00114(6) -0.00233(6) -0.00116(6)
U2 0.03546(9) 0.02523(8) 0.03599(10) 0.00089(7) -0.00377(7) 0.00079(6)
U3 0.03959(10) 0.03261(9) 0.03588(10) 0.00217(7) -0.00447(7) -0.00450(7)
N3 0.032(2) 0.041(2) 0.051(3) 0.0037(19) -0.0091(18) -0.0095(17)
N2 0.0255(18) 0.0286(18) 0.037(2) -0.0017(15) 0.0012(15) -0.0031(14)
N1 0.039(2) 0.034(2) 0.037(2) -0.0070(17) -0.0001(17) -0.0071(16)
C15 0.048(3) 0.051(3) 0.065(4) 0.007(3) -0.015(3) -0.016(3)
C14 0.046(3) 0.058(3) 0.069(4) -0.014(3) -0.018(3) -0.014(3)
C13 0.044(3) 0.061(3) 0.049(3) -0.014(3) -0.015(2) 0.002(3)
C12 0.040(3) 0.046(3) 0.037(3) -0.009(2) -0.005(2) 0.005(2)
C11 0.032(2) 0.033(2) 0.033(2) -0.0024(19) -0.0014(19) -0.0006(18)
C10 0.032(2) 0.030(2) 0.036(3) -0.0015(19) 0.0019(19) 0.0034(18)
C9 0.044(3) 0.042(3) 0.033(3) 0.005(2) 0.001(2) 0.000(2)
C8 0.043(3) 0.033(2) 0.052(3) 0.008(2) 0.007(2) -0.006(2)
C7 0.039(3) 0.031(2) 0.054(3) -0.001(2) 0.001(2) -0.009(2)
C6 0.028(2) 0.028(2) 0.041(3) -0.0039(19) 0.0038(19) -0.0019(17)
C5 0.027(2) 0.033(2) 0.043(3) -0.009(2) 0.0018(19) -0.0046(18)
C4 0.047(3) 0.042(3) 0.062(4) -0.011(3) -0.001(3) -0.016(2)
C3 0.051(3) 0.056(3) 0.068(4) -0.023(3) -0.006(3) -0.019(3)
C2 0.048(3) 0.063(4) 0.049(3) -0.015(3) -0.011(3) -0.010(3)
C1 0.051(3) 0.048(3) 0.042(3) -0.003(2) -0.006(2) -0.011(2)
N4 0.040(2) 0.036(2) 0.039(2) -0.0042(17) 0.0017(18) -0.0068(17)
N5 0.035(2) 0.033(2) 0.035(2) 0.0007(16) -0.0031(17) -0.0046(16)
N6 0.051(2) 0.031(2) 0.046(3) 0.0011(18) -0.003(2) 0.0100(18)
C21 0.056(3) 0.040(3) 0.045(3) -0.005(2) -0.001(2) -0.002(2)
C22 0.065(4) 0.062(4) 0.061(4) -0.025(3) -0.002(3) 0.010(3)
C23 0.093(5) 0.079(5) 0.053(4) -0.034(3) -0.005(4) 0.011(4)
C24 0.076(4) 0.068(4) 0.044(3) -0.015(3) -0.015(3) 0.010(3)
C25 0.043(3) 0.042(3) 0.038(3) -0.005(2) -0.002(2) -0.012(2)
C26 0.035(2) 0.039(3) 0.040(3) 0.002(2) -0.005(2) -0.010(2)
C27 0.054(3) 0.060(3) 0.043(3) -0.001(3) -0.012(3) -0.003(3)
C28 0.065(4) 0.068(4) 0.047(4) 0.013(3) -0.019(3) 0.009(3)
C29 0.059(3) 0.046(3) 0.053(4) 0.010(3) -0.016(3) 0.008(3)
C30 0.029(2) 0.033(2) 0.050(3) 0.007(2) -0.006(2) -0.0025(18)
C31 0.035(2) 0.029(2) 0.048(3) 0.004(2) -0.001(2) -0.0040(19)
C32 0.062(4) 0.037(3) 0.064(4) 0.006(3) -0.007(3) 0.010(3)
C33 0.074(4) 0.036(3) 0.068(4) 0.004(3) 0.008(3) 0.014(3)
C34 0.080(4) 0.046(3) 0.056(4) -0.008(3) 0.011(3) 0.012(3)
C35 0.081(4) 0.048(3) 0.045(3) -0.005(3) -0.002(3) 0.020(3)
N7 0.054(3) 0.051(3) 0.043(3) -0.005(2) -0.002(2) 0.005(2)
N8 0.075(3) 0.041(2) 0.044(3) -0.004(2) -0.010(2) -0.013(2)
N9 0.073(4) 0.081(4) 0.050(3) -0.008(3) 0.006(3) -0.032(3)
C51 0.057(4) 0.064(4) 0.069(4) -0.010(3) 0.002(3) -0.001(3)
C52 0.058(4) 0.099(6) 0.083(5) 0.004(4) 0.013(4) -0.004(4)
C53 0.062(4) 0.104(6) 0.073(5) -0.016(4) 0.013(4) 0.025(4)
C54 0.070(4) 0.078(5) 0.062(4) -0.021(4) -0.004(3) 0.022(4)
C55 0.057(3) 0.056(3) 0.047(3) -0.010(3) -0.004(3) 0.013(3)
C56 0.089(5) 0.043(3) 0.049(3) -0.013(3) -0.014(3) 0.009(3)
C57 0.117(7) 0.062(4) 0.094(6) -0.034(4) -0.022(5) 0.019(5)
C58 0.169(10) 0.051(4) 0.110(7) -0.023(5) -0.021(7) -0.022(6)
C59 0.158(9) 0.058(5) 0.105(7) -0.011(5) -0.018(7) -0.041(6)
C60 0.107(5) 0.050(3) 0.046(3) -0.002(3) -0.014(3) -0.025(4)
C61 0.096(6) 0.095(6) 0.051(4) -0.003(4) -0.004(4) -0.044(5)
C62 0.162(10) 0.144(9) 0.107(8) -0.036(7) 0.038(7) -0.106(9)
C63 0.172(13) 0.239(17) 0.130(10) -0.063(11) 0.071(9) -0.142(13)
C64 0.093(7) 0.234(15) 0.103(8) -0.048(9) 0.037(6) -0.072(9)
C41 0.045(3) 0.042(3) 0.045(3) -0.003(2) -0.008(2) -0.011(2)
C42 0.059(3) 0.044(3) 0.051(3) -0.007(2) -0.003(3) -0.018(3)
C43 0.050(3) 0.064(4) 0.063(4) -0.016(3) 0.003(3) -0.027(3)
C44 0.084(5) 0.096(6) 0.116(7) -0.027(5) 0.019(5) -0.050(5)
C45 0.141(8) 0.075(6) 0.134(8) -0.005(5) 0.018(7) -0.071(6)
C66 0.062(4) 0.063(4) 0.042(3) -0.006(3) 0.001(3) -0.003(3)
C67 0.051(3) 0.059(3) 0.054(4) -0.012(3) -0.005(3) 0.001(3)
C68 0.069(4) 0.059(4) 0.055(4) -0.012(3) -0.017(3) -0.005(3)
C69 0.075(5) 0.098(6) 0.085(5) -0.016(4) -0.037(4) -0.008(4)
C70 0.109(6) 0.077(5) 0.100(6) 0.013(4) -0.054(5) -0.015(5)
C76 0.060(3) 0.040(3) 0.034(3) 0.000(2) 0.004(2) -0.010(2)
O2 0.0355(17) 0.0413(18) 0.046(2) -0.0119(15) 0.0061(15) -0.0063(14)
O1 0.0368(18) 0.0437(19) 0.054(2) 0.0013(16) 0.0102(16) 0.0008(15)
O3 0.0444(19) 0.0324(17) 0.055(2) -0.0061(15) -0.0102(16) -0.0034(15)
O4 0.067(2) 0.0369(19) 0.059(2) -0.0173(17) -0.016(2) 0.0138(17)
O5 0.063(2) 0.0273(16) 0.0378(19) -0.0034(14) -0.0101(16) 0.0074(15)
O7 0.053(2) 0.051(2) 0.053(2) 0.0038(18) 0.0001(18) -0.0068(17)
O6 0.0424(19) 0.0380(18) 0.067(2) -0.0050(17) -0.0033(17) -0.0053(15)
O8 0.056(2) 0.046(2) 0.042(2) 0.0038(16) -0.0093(17) -0.0070(17)
O9 0.078(3) 0.064(3) 0.044(2) 0.0107(19) -0.014(2) 0.000(2)
O14 0.050(2) 0.046(2) 0.076(3) -0.0123(19) 0.013(2) -0.0098(17)
O15 0.052(2) 0.052(2) 0.086(3) -0.023(2) 0.019(2) -0.0134(18)
O10 0.060(2) 0.041(2) 0.076(3) -0.0087(19) 0.023(2) -0.0139(18)
O11 0.050(2) 0.0321(18) 0.075(3) -0.0032(17) 0.0087(19) -0.0125(16)
O12 0.045(2) 0.0387(19) 0.078(3) -0.0104(18) 0.0021(19) -0.0102(16)
O13 0.048(2) 0.045(2) 0.073(3) -0.0105(19) 0.0008(19) -0.0083(17)
O18 0.072(3) 0.049(2) 0.041(2) -0.0071(17) -0.0076(18) 0.0094(19)
O19 0.078(3) 0.081(3) 0.047(2) -0.015(2) 0.000(2) 0.018(2)
O16 0.071(3) 0.058(2) 0.047(2) 0.0016(18) -0.016(2) -0.017(2)
O17 0.083(3) 0.070(3) 0.054(3) 0.005(2) -0.010(2) -0.024(2)
O21 0.088(3) 0.038(2) 0.063(3) -0.0040(18) 0.021(2) -0.010(2)
O20 0.086(3) 0.056(2) 0.033(2) -0.0046(17) 0.0114(19) -0.006(2)
S3 0.1082(16) 0.0433(9) 0.1354(19) -0.0089(10) 0.0123(14) -0.0212(10)
S5 0.1163(17) 0.0727(12) 0.0962(15) 0.0114(11) -0.0511(14) -0.0108(12)
C65 0.078(5) 0.139(8) 0.075(5) -0.028(5) 0.021(4) -0.046(5)
C36 0.050(3) 0.037(3) 0.041(3) 0.002(2) -0.003(2) -0.006(2)
C46 0.050(3) 0.042(3) 0.052(3) -0.001(2) 0.001(2) -0.005(2)
C47 0.047(3) 0.041(3) 0.051(3) -0.003(2) 0.001(2) -0.001(2)
C48A 0.059(9) 0.046(12) 0.057(15) -0.003(12) 0.002(10) -0.007(8)
C49A 0.056(10) 0.060(12) 0.057(19) 0.014(13) 0.009(11) 0.004(9)
C50A 0.051(13) 0.048(11) 0.059(19) 0.012(12) 0.010(12) 0.016(9)
S4A 0.058(5) 0.045(6) 0.064(5) -0.020(5) 0.011(4) 0.000(4)
C48B 0.077(7) 0.040(7) 0.067(7) -0.007(6) 0.004(5) -0.004(5)
C49B 0.071(6) 0.059(6) 0.058(9) -0.007(7) 0.005(6) 0.012(5)
C50B 0.054(5) 0.064(6) 0.069(10) 0.005(6) 0.014(5) 0.010(4)
S4B 0.0588(16) 0.0505(17) 0.095(2) -0.0109(15) 0.0189(14) -0.0114(11)
C77A 0.064(8) 0.046(6) 0.028(6) -0.015(4) 0.005(6) -0.023(6)
C78A 0.095(11) 0.050(9) 0.053(9) -0.001(8) 0.002(7) -0.017(8)
C79A 0.082(11) 0.060(6) 0.070(9) 0.008(6) -0.003(6) -0.030(6)
C80A 0.102(12) 0.067(11) 0.043(6) 0.009(7) 0.006(7) -0.038(8)
S7A 0.090(3) 0.075(2) 0.054(2) -0.0154(18) 0.028(2) -0.030(2)
C77B 0.072(15) 0.032(11) 0.038(13) 0.014(10) -0.004(11) -0.009(10)
C78B 0.069(15) 0.044(10) 0.041(13) 0.007(10) -0.002(9) -0.018(9)
C79B 0.080(14) 0.048(12) 0.047(11) 0.010(9) 0.007(9) -0.019(10)
C80B 0.084(16) 0.035(9) 0.064(14) 0.019(9) 0.022(11) -0.027(9)
S7B 0.088(5) 0.027(3) 0.055(5) -0.001(3) 0.007(4) -0.013(3)
C71 0.060(3) 0.053(3) 0.045(3) -0.002(3) -0.005(3) 0.002(3)
C72 0.054(3) 0.052(3) 0.052(3) -0.001(3) -0.005(2) -0.004(2)
C73A 0.053(11) 0.047(11) 0.056(9) -0.008(9) 0.000(9) -0.003(8)
C74A 0.061(12) 0.049(13) 0.065(11) -0.002(9) -0.013(10) -0.003(9)
C75A 0.089(13) 0.054(13) 0.080(13) -0.008(10) -0.013(10) 0.021(10)
S6A 0.097(5) 0.076(6) 0.095(6) -0.012(4) 0.004(4) 0.036(4)
C73B 0.091(12) 0.067(10) 0.081(9) -0.031(7) -0.026(8) 0.025(7)
C74B 0.063(8) 0.074(12) 0.099(10) -0.007(8) -0.022(8) 0.025(8)
C75B 0.083(10) 0.079(12) 0.061(7) -0.007(7) -0.021(7) -0.003(8)
S6B 0.068(2) 0.074(3) 0.047(2) -0.0014(16) -0.0126(18) -0.0098(19)
C37 0.044(3) 0.036(2) 0.042(3) -0.003(2) -0.002(2) -0.012(2)
C38A 0.051(8) 0.041(6) 0.055(7) -0.004(6) 0.008(7) -0.005(6)
C39A 0.035(4) 0.060(5) 0.076(8) -0.033(5) 0.002(4) -0.010(3)
C40A 0.051(6) 0.058(5) 0.133(10) -0.056(5) 0.025(6) -0.021(4)
S2A 0.0628(14) 0.0548(16) 0.107(3) -0.0257(15) 0.0300(14) -0.0300(12)
C38B 0.047(9) 0.033(11) 0.060(17) -0.013(11) 0.026(11) -0.018(8)
C39B 0.039(13) 0.046(10) 0.12(2) -0.038(13) 0.026(13) -0.017(9)
C40B 0.042(14) 0.047(12) 0.092(19) -0.027(13) 0.017(13) -0.011(10)
S2B 0.053(7) 0.042(5) 0.075(8) -0.007(5) 0.007(7) 0.005(5)
OW1 0.259(12) 0.182(10) 0.363(17) -0.138(11) 0.134(12) -0.101(9)
C16 0.048(3) 0.030(2) 0.037(3) -0.005(2) 0.001(2) -0.012(2)
C17 0.063(4) 0.048(3) 0.054(3) -0.019(3) 0.007(3) -0.018(3)
C18A 0.075(8) 0.085(7) 0.076(12) -0.038(7) 0.008(8) -0.038(6)
C19A 0.122(9) 0.096(7) 0.121(9) -0.075(7) 0.023(8) -0.045(6)
C20A 0.100(8) 0.140(9) 0.100(7) -0.077(7) 0.010(7) -0.046(6)
S1A 0.128(3) 0.0556(14) 0.109(2) -0.0449(15) 0.0160(19) -0.0086(15)
C18B 0.067(14) 0.056(13) 0.069(12) -0.014(9) 0.003(9) -0.011(9)
C19B 0.09(2) 0.09(2) 0.077(16) -0.043(17) -0.007(16) -0.016(18)
C20B 0.10(2) 0.087(19) 0.088(15) -0.046(14) -0.015(15) -0.010(18)
S1B 0.108(17) 0.134(17) 0.083(17) -0.031(12) 0.015(13) -0.045(14)

loop_
_atom_type_symbol
_atom_type_description
_atom_type_scat_dispersion_real
_atom_type_scat_dispersion_imag
_atom_type_scat_source
C C 0.0033 0.0016 'International Tables Vol C Tables 4.2.6.8 and 6.1.1.4'
H H 0.0000 0.0000 'International Tables Vol C Tables 4.2.6.8 and 6.1.1.4'
N N 0.0061 0.0033 'International Tables Vol C Tables 4.2.6.8 and 6.1.1.4'
O O 0.0106 0.0060 'International Tables Vol C Tables 4.2.6.8 and 6.1.1.4'
S S 0.1246 0.1234 'International Tables Vol C Tables 4.2.6.8 and 6.1.1.4'
Nd Nd -0.1943 3.0179 'International Tables Vol C Tables 4.2.6.8 and 6.1.1.4'
U U -9.6767 9.6646 'International Tables Vol C Tables 4.2.6.8 and 6.1.1.4'

loop_
_geom_angle_atom_site_label_1
_geom_angle_atom_site_label_2
_geom_angle_atom_site_label_3
_geom_angle
_geom_angle_site_symmetry_1
O20 Nd1 O21 93.21(14) .
O20 Nd1 O17 78.94(16) .
O21 Nd1 O17 78.61(15) .
O20 Nd1 O19 78.63(14) .
O21 Nd1 O19 74.93(16) .
O17 Nd1 O19 144.00(15) .
O20 Nd1 O16 80.14(14) .
O21 Nd1 O16 130.70(15) .
O17 Nd1 O16 52.12(13) .
O19 Nd1 O16 147.53(14) .
O20 Nd1 O18 129.25(14) .
O21 Nd1 O18 82.23(14) .
O17 Nd1 O18 146.83(14) .
O19 Nd1 O18 51.25(12) .
O16 Nd1 O18 138.21(12) .
O20 Nd1 N9 79.75(16) .
O21 Nd1 N9 148.47(17) .
O17 Nd1 N9 128.86(16) .
O19 Nd1 N9 73.56(18) .
O16 Nd1 N9 78.71(16) .
O18 Nd1 N9 78.93(15) .
O20 Nd1 N7 149.19(14) .
O21 Nd1 N7 77.27(14) .
O17 Nd1 N7 70.51(15) .
O19 Nd1 N7 125.22(14) .
O16 Nd1 N7 84.17(14) .
O18 Nd1 N7 79.03(14) .
N9 Nd1 N7 122.86(17) .
O20 Nd1 N8 132.70(14) .
O21 Nd1 N8 133.99(14) .
O17 Nd1 N8 103.97(15) .
O19 Nd1 N8 111.95(15) .
O16 Nd1 N8 67.14(14) .
O18 Nd1 N8 71.20(13) .
N9 Nd1 N8 61.56(17) .
N7 Nd1 N8 61.52(15) .
O20 Nd1 C66 77.28(16) .
O21 Nd1 C66 104.93(17) .
O17 Nd1 C66 26.32(15) .
O19 Nd1 C66 155.87(15) .
O16 Nd1 C66 25.83(15) .
O18 Nd1 C66 152.72(14) .
N9 Nd1 C66 103.39(18) .
N7 Nd1 C66 77.07(16) .
N8 Nd1 C66 85.86(16) .
O20 Nd1 C71 103.95(16) .
O21 Nd1 C71 77.18(17) .
O17 Nd1 C71 155.74(16) .
O19 Nd1 C71 25.57(14) .
O16 Nd1 C71 151.96(15) .
O18 Nd1 C71 25.68(13) .
N9 Nd1 C71 74.87(18) .
N7 Nd1 C71 102.36(16) .
N8 Nd1 C71 91.77(15) .
C66 Nd1 C71 177.55(17) .
O1 U1 O2 173.86(15) .
O1 U1 O5 90.15(15) .
O2 U1 O5 95.87(15) .
O1 U1 O3 96.57(15) .
O2 U1 O3 85.59(13) .
O5 U1 O3 81.44(13) .
O1 U1 N1 92.06(15) .
O2 U1 N1 87.71(14) .
O5 U1 N1 80.65(13) .
O3 U1 N1 160.11(12) .
O1 U1 N3 81.44(16) .
O2 U1 N3 93.58(15) .
O5 U1 N3 154.37(13) .
O3 U1 N3 75.59(12) .
N1 U1 N3 123.58(13) .
O1 U1 N2 92.54(13) .
O2 U1 N2 81.90(13) .
O5 U1 N2 143.27(12) .
O3 U1 N2 134.40(12) .
N1 U1 N2 62.66(12) .
N3 U1 N2 61.76(12) .
O1 U1 U2 104.47(12) .
O2 U1 U2 81.67(11) .
O5 U1 U2 19.28(8) .
O3 U1 U2 67.46(9) .
N1 U1 U2 93.06(10) .
N3 U1 U2 142.97(9) .
N2 U1 U2 151.09(8) .
O7 U2 O6 174.12(16) .
O7 U2 O5 89.62(16) .
O6 U2 O5 96.08(15) .
O7 U2 O4 99.27(16) .
O6 U2 O4 83.08(16) .
O5 U2 O4 81.03(12) .
O7 U2 N4 96.02(15) .
O6 U2 N4 83.71(15) .
O5 U2 N4 79.00(13) .
O4 U2 N4 154.67(12) .
O7 U2 N5 88.22(15) .
O6 U2 N5 86.42(15) .
O5 U2 N5 141.79(12) .
O4 U2 N5 136.90(12) .
N4 U2 N5 63.33(13) .
O7 U2 N6 84.70(16) .
O6 U2 N6 90.70(15) .
O5 U2 N6 154.76(13) .
O4 U2 N6 75.68(12) .
N4 U2 N6 126.01(13) .
N5 U2 N6 62.74(13) .
O7 U2 U1 87.58(12) .
O6 U2 U1 98.28(12) .
O5 U2 U1 19.07(9) .
O4 U2 U1 62.74(9) .
N4 U2 U1 98.07(10) .
N5 U2 U1 160.36(8) .
N6 U2 U1 135.77(10) .
O9 U3 O8 179.07(19) .
O9 U3 O10 88.81(18) .
O8 U3 O10 91.53(16) .
O9 U3 O15 89.74(18) .
O8 U3 O15 89.59(17) .
O10 U3 O15 67.70(12) .
O9 U3 O14 87.74(17) .
O8 U3 O14 91.34(16) .
O10 U3 O14 120.63(13) .
O15 U3 O14 53.04(13) .
O9 U3 O12 88.06(18) .
O8 U3 O12 92.52(16) .
O10 U3 O12 119.68(12) .
O15 U3 O12 172.24(12) .
O14 U3 O12 119.40(12) .
O9 U3 O11 94.65(17) .
O8 U3 O11 86.24(15) .
O10 U3 O11 52.74(12) .
O15 U3 O11 120.07(12) .
O14 U3 O11 172.79(12) .
O12 U3 O11 67.55(12) .
O9 U3 O13 91.80(17) .
O8 U3 O13 87.98(15) .
O10 U3 O13 172.10(12) .
O15 U3 O13 120.18(12) .
O14 U3 O13 67.27(13) .
O12 U3 O13 52.49(12) .
O11 U3 O13 119.36(13) .
O9 U3 C46 86.94(18) .
O8 U3 C46 92.17(17) .
O10 U3 C46 93.97(14) .
O15 U3 C46 26.48(14) .
O14 U3 C46 26.66(13) .
O12 U3 C46 145.85(14) .
O11 U3 C46 146.55(14) .
O13 U3 C46 93.93(14) .
O9 U3 C36 91.53(17) .
O8 U3 C36 89.16(16) .
O10 U3 C36 26.28(13) .
O15 U3 C36 93.85(14) .
O14 U3 C36 146.87(14) .
O12 U3 C36 93.66(14) .
O11 U3 C36 26.46(13) .
O13 U3 C36 145.82(14) .
C46 U3 C36 120.22(15) .
O9 U3 C41 90.98(18) .
O8 U3 C41 89.23(16) .
O10 U3 C41 145.62(14) .
O15 U3 C41 146.68(14) .
O14 U3 C41 93.70(15) .
O12 U3 C41 26.03(13) .
O11 U3 C41 93.07(14) .
O13 U3 C41 26.50(13) .
C46 U3 C41 120.35(16) .
C36 U3 C41 119.43(16) .
C11 N3 C15 117.2(4) .
C11 N3 U1 123.2(3) .
C15 N3 U1 119.5(3) .
C10 N2 C6 118.7(4) .
C10 N2 U1 120.2(3) .
C6 N2 U1 119.5(3) .
C1 N1 C5 118.4(4) .
C1 N1 U1 119.3(3) .
C5 N1 U1 122.3(3) .
N3 C15 C14 123.4(5) .
N3 C15 H15 118.3 .
C14 C15 H15 118.3 .
C13 C14 C15 118.8(5) .
C13 C14 H14 120.6 .
C15 C14 H14 120.6 .
C14 C13 C12 118.8(5) .
C14 C13 H13 120.6 .
C12 C13 H13 120.6 .
C13 C12 C11 119.6(5) .
C13 C12 H12 120.2 .
C11 C12 H12 120.2 .
N3 C11 C12 122.2(4) .
N3 C11 C10 115.7(4) .
C12 C11 C10 122.1(4) .
N2 C10 C9 121.9(4) .
N2 C10 C11 117.0(4) .
C9 C10 C11 121.1(4) .
C8 C9 C10 119.0(5) .
C8 C9 H9 120.5 .
C10 C9 H9 120.5 .
C9 C8 C7 119.5(4) .
C9 C8 H8 120.2 .
C7 C8 H8 120.2 .
C8 C7 C6 119.6(4) .
C8 C7 H7 120.2 .
C6 C7 H7 120.2 .
N2 C6 C7 121.3(4) .
N2 C6 C5 117.1(4) .
C7 C6 C5 121.6(4) .
N1 C5 C4 120.5(4) .
N1 C5 C6 116.6(4) .
C4 C5 C6 122.9(4) .
C3 C4 C5 120.2(5) .
C3 C4 H4 119.9 .
C5 C4 H4 119.9 .
C2 C3 C4 119.3(5) .
C2 C3 H3 120.4 .
C4 C3 H3 120.4 .
C3 C2 C1 118.2(5) .
C3 C2 H2 120.9 .
C1 C2 H2 120.9 .
N1 C1 C2 123.4(5) .
N1 C1 H1 118.3 .
C2 C1 H1 118.3 .
C25 N4 C21 118.1(4) .
C25 N4 U2 121.9(3) .
C21 N4 U2 120.0(3) .
C30 N5 C26 118.9(4) .
C30 N5 U2 120.9(3) .
C26 N5 U2 120.2(3) .
C35 N6 C31 118.2(4) .
C35 N6 U2 120.4(3) .
C31 N6 U2 121.3(3) .
N4 C21 C22 123.5(5) .
N4 C21 H21 118.2 .
C22 C21 H21 118.2 .
C21 C22 C23 117.4(5) .
C21 C22 H22 121.3 .
C23 C22 H22 121.3 .
C24 C23 C22 119.7(5) .
C24 C23 H23 120.1 .
C22 C23 H23 120.1 .
C23 C24 C25 120.1(5) .
C23 C24 H24 120.0 .
C25 C24 H24 120.0 .
N4 C25 C24 121.1(5) .
N4 C25 C26 117.1(4) .
C24 C25 C26 121.8(5) .
N5 C26 C27 121.7(5) .
N5 C26 C25 117.4(4) .
C27 C26 C25 120.8(5) .
C28 C27 C26 119.2(5) .
C28 C27 H27 120.4 .
C26 C27 H27 120.4 .
C29 C28 C27 119.9(5) .
C29 C28 H28 120.0 .
C27 C28 H28 120.0 .
C28 C29 C30 118.4(5) .
C28 C29 H29 120.8 .
C30 C29 H29 120.8 .
N5 C30 C29 121.9(5) .
N5 C30 C31 118.3(4) .
C29 C30 C31 119.8(4) .
N6 C31 C32 120.6(5) .
N6 C31 C30 116.7(4) .
C32 C31 C30 122.7(4) .
C33 C32 C31 119.6(5) .
C33 C32 H32 120.2 .
C31 C32 H32 120.2 .
C34 C33 C32 119.8(5) .
C34 C33 H33 120.1 .
C32 C33 H33 120.1 .
C33 C34 C35 118.1(6) .
C33 C34 H34 120.9 .
C35 C34 H34 120.9 .
N6 C35 C34 123.7(5) .
N6 C35 H35 118.2 .
C34 C35 H35 118.2 .
C51 N7 C55 118.1(5) .
C51 N7 Nd1 119.8(4) .
C55 N7 Nd1 120.9(4) .
C56 N8 C60 119.4(5) .
C56 N8 Nd1 120.2(4) .
C60 N8 Nd1 119.0(4) .
C61 N9 C65 118.4(6) .
C61 N9 Nd1 122.4(5) .
C65 N9 Nd1 119.1(5) .
N7 C51 C52 121.9(6) .
N7 C51 H51 119.0 .
C52 C51 H51 119.0 .
C53 C52 C51 119.2(7) .
C53 C52 H52 120.4 .
C51 C52 H52 120.4 .
C52 C53 C54 119.0(7) .
C52 C53 H53 120.5 .
C54 C53 H53 120.5 .
C53 C54 C55 120.1(7) .
C53 C54 H54 120.0 .
C55 C54 H54 120.0 .
N7 C55 C54 121.3(6) .
N7 C55 C56 116.0(5) .
C54 C55 C56 122.7(6) .
N8 C56 C57 121.8(7) .
N8 C56 C55 117.7(5) .
C57 C56 C55 120.5(7) .
C56 C57 C58 117.0(8) .
C56 C57 H57 121.5 .
C58 C57 H57 121.5 .
C59 C58 C57 120.8(8) .
C59 C58 H58 119.6 .
C57 C58 H58 119.6 .
C58 C59 C60 119.2(8) .
C58 C59 H59 120.4 .
C60 C59 H59 120.4 .
N8 C60 C59 121.5(8) .
N8 C60 C61 117.3(6) .
C59 C60 C61 121.2(7) .
N9 C61 C62 120.5(9) .
N9 C61 C60 116.8(6) .
C62 C61 C60 122.5(8) .
C63 C62 C61 118.8(11) .
C63 C62 H62 120.6 .
C61 C62 H62 120.6 .
C62 C63 C64 123.0(11) .
C62 C63 H63 118.5 .
C64 C63 H63 118.5 .
C63 C64 C65 116.7(11) .
C63 C64 H64 121.6 .
C65 C64 H64 121.6 .
O12 C41 O13 120.7(5) .
O12 C41 C42 119.2(5) .
O13 C41 C42 120.1(5) .
O12 C41 U3 60.1(3) .
O13 C41 U3 60.7(3) .
C42 C41 U3 174.2(4) .
C43 C42 C41 128.9(5) .
C43 C42 S3 110.7(4) .
C41 C42 S3 120.4(4) .
C42 C43 C44 113.3(6) .
C42 C43 H43 123.4 .
C44 C43 H43 123.4 .
C45 C44 C43 112.9(7) .
C45 C44 H44 123.6 .
C43 C44 H44 123.6 .
C44 C45 S3 112.4(6) .
C44 C45 H45 123.8 .
S3 C45 H45 123.8 .
O16 C66 O17 123.5(5) .
O16 C66 C67 117.9(5) .
O17 C66 C67 118.6(6) .
O16 C66 Nd1 62.3(3) .
O17 C66 Nd1 61.4(3) .
C67 C66 Nd1 175.1(4) .
C68 C67 C66 128.9(6) .
C68 C67 S5 112.2(4) .
C66 C67 S5 118.9(5) .
C67 C68 C69 106.4(6) .
C67 C68 H68 126.8 .
C69 C68 H68 126.8 .
C70 C69 C68 115.8(6) .
C70 C69 H69 122.1 .
C68 C69 H69 122.1 .
C69 C70 S5 112.1(6) .
C69 C70 H70 123.9 .
S5 C70 H70 123.9 .
O20 C76 O21 125.0(5) 2_666
O20 C76 C77A 115.3(9) 2_666
O21 C76 C77A 119.7(9) .
O20 C76 C77B 121.9(15) 2_666
O21 C76 C77B 113.1(15) .
C16 O3 U1 126.2(3) .
C16 O4 U2 134.1(3) .
U1 O5 U2 141.65(16) .
C46 O14 U3 93.0(3) .
C46 O15 U3 93.6(3) .
C36 O10 U3 94.4(3) .
C36 O11 U3 92.6(3) .
C41 O12 U3 93.9(3) .
C41 O13 U3 92.8(3) .
C71 O18 Nd1 93.7(3) .
C71 O19 Nd1 94.0(3) .
C66 O16 Nd1 91.9(3) .
C66 O17 Nd1 92.3(4) .
C76 O21 Nd1 138.5(4) .
C76 O20 Nd1 176.8(4) 2_666
C45 S3 C42 90.8(4) .
C70 S5 C67 93.4(4) .
N9 C65 C64 122.3(10) .
N9 C65 H65 118.8 .
C64 C65 H65 118.8 .
O10 C36 O11 120.2(5) .
O10 C36 C37 119.8(5) .
O11 C36 C37 120.0(5) .
O10 C36 U3 59.3(3) .
O11 C36 U3 60.9(3) .
C37 C36 U3 178.3(4) .
O15 C46 O14 119.9(5) .
O15 C46 C47 119.7(5) .
O14 C46 C47 120.4(5) .
O15 C46 U3 60.0(3) .
O14 C46 U3 60.3(3) .
C47 C46 U3 173.2(4) .
C48A C47 C46 128.7(13) .
C48B C47 C46 128.6(8) .
C48A C47 S4A 114.0(13) .
C46 C47 S4A 117.3(5) .
C48B C47 S4B 110.6(7) .
C46 C47 S4B 120.8(4) .
C47 C48A C49A 111.6(19) .
C47 C48A H48A 124.2 .
C49A C48A H48A 124.2 .
C50A C49A C48A 110(3) .
C50A C49A H49A 125.1 .
C48A C49A H49A 125.1 .
C49A C50A S4A 114(2) .
C49A C50A H50A 123.1 .
S4A C50A H50A 123.1 .
C47 S4A C50A 89.6(14) .
C47 C48B C49B 114.2(12) .
C47 C48B H48B 122.9 .
C49B C48B H48B 122.9 .
C50B C49B C48B 110.5(13) .
C50B C49B H49B 124.8 .
C48B C49B H49B 124.8 .
C49B C50B S4B 113.0(11) .
C49B C50B H50B 123.5 .
S4B C50B H50B 123.5 .
C50B S4B C47 91.7(6) .
C78A C77A C76 128(2) .
C78A C77A S7A 111.7(13) .
C76 C77A S7A 119.8(14) .
C77A C78A C79A 112(2) .
C77A C78A H78A 123.8 .
C79A C78A H78A 123.8 .
C80A C79A C78A 113.3(19) .
C80A C79A H79A 123.4 .
C78A C79A H79A 123.4 .
C79A C80A S7A 111.0(14) .
C79A C80A H80A 124.5 .
S7A C80A H80A 124.5 .
C80A S7A C77A 91.6(9) .
C78B C77B C76 129(3) .
C78B C77B S7B 112.7(15) .
C76 C77B S7B 119(2) .
C77B C78B C79B 113(3) .
C77B C78B H78B 123.7 .
C79B C78B H78B 123.7 .
C80B C79B C78B 113(3) .
C80B C79B H79B 123.6 .
C78B C79B H79B 123.6 .
C79B C80B S7B 112(2) .
C79B C80B H80B 124.2 .
S7B C80B H80B 124.2 .
C77B S7B C80B 89.9(14) .
O19 C71 O18 120.9(5) .
O19 C71 C72 119.1(5) .
O18 C71 C72 119.9(5) .
O19 C71 Nd1 60.4(3) .
O18 C71 Nd1 60.6(3) .
C72 C71 Nd1 178.5(4) .
C73A C72 C71 130.2(14) .
C73B C72 C71 126.8(12) .
C73A C72 S6A 108.1(12) .
C71 C72 S6A 121.7(7) .
C73B C72 S6B 110.0(11) .
C71 C72 S6B 123.2(4) .
C72 C73A C74A 105.4(16) .
C72 C73A H73A 127.3 .
C74A C73A H73A 127.3 .
C75A C74A C73A 108(2) .
C75A C74A H74A 125.9 .
C73A C74A H74A 125.9 .
C74A C75A S6A 116(2) .
C74A C75A H75A 122.2 .
S6A C75A H75A 122.2 .
C75A S6A C72 102.1(12) .
C72 C73B C74B 105.2(15) .
C72 C73B H73B 127.4 .
C74B C73B H73B 127.4 .
C75B C74B C73B 109.7(15) .
C75B C74B H74B 125.1 .
C73B C74B H74B 125.1 .
C74B C75B S6B 116.0(15) .
C74B C75B H75B 122.0 .
S6B C75B H75B 122.0 .
C75B S6B C72 99.0(7) .
C38A C37 C36 126.1(9) .
C38B C37 C36 118.0(12) .
C38B C37 S2B 115.8(12) .
C36 C37 S2B 125.0(8) .
C38A C37 S2A 113.5(9) .
C36 C37 S2A 120.5(4) .
C37 C38A C39A 109.4(14) .
C37 C38A H38A 125.3 .
C39A C38A H38A 125.3 .
C40A C39A C38A 113.4(11) .
C40A C39A H39A 123.3 .
C38A C39A H39A 123.3 .
C39A C40A S2A 112.1(8) .
C39A C40A H40A 123.9 .
S2A C40A H40A 123.9 .
C37 S2A C40A 91.5(4) .
C37 C38B C39B 102.2(18) .
C37 C38B H38B 128.9 .
C39B C38B H38B 128.9 .
C40B C39B C38B 113(2) .
C40B C39B H39B 123.7 .
C38B C39B H39B 123.7 .
C39B C40B S2B 111(2) .
C39B C40B H40B 124.4 .
S2B C40B H40B 124.4 .
C37 S2B C40B 90.4(13) .
O4 C16 O3 124.3(4) .
O4 C16 C17 118.7(4) .
O3 C16 C17 117.0(5) .
C18A C17 C16 125.9(9) .
C16 C17 S1B 125.4(18) .
C16 C17 C18B 122.0(18) .
S1B C17 C18B 112(2) .
C18A C17 S1A 112.1(9) .
C16 C17 S1A 122.0(4) .
C20A C18A C17 109.2(15) .
C20A C18A H18A 125.4 .
C17 C18A H18A 125.4 .
C20A C19A S1A 113.5(9) .
C20A C19A H19A 123.2 .
S1A C19A H19A 123.2 .
C19A C20A C18A 113.6(13) .
C19A C20A H20A 123.2 .
C18A C20A H20A 123.2 .
C17 S1A C19A 91.3(5) .
C20B C18B C17 99(3) .
C20B C18B H18B 130.7 .
C17 C18B H18B 130.7 .
C20B C19B S1B 112(3) .
C20B C19B H19B 124.2 .
S1B C19B H19B 124.2 .
C19B C20B C18B 110(3) .
C19B C20B H20B 124.8 .
C18B C20B H20B 124.8 .
C17 S1B C19B 93(2) .

loop_
_geom_bond_atom_site_label_1
_geom_bond_atom_site_label_2
_geom_bond_distance
_geom_bond_site_symmetry_2
Nd1 O20 2.394(4) .
Nd1 O21 2.437(4) .
Nd1 O17 2.555(5) .
Nd1 O19 2.575(4) .
Nd1 O16 2.575(4) .
Nd1 O18 2.578(4) .
Nd1 N9 2.650(5) .
Nd1 N7 2.697(5) .
Nd1 N8 2.714(5) .
Nd1 C66 2.908(6) .
Nd1 C71 2.954(6) .
U1 O1 1.805(3) .
U1 O2 1.822(3) .
U1 O5 2.130(3) .
U1 O3 2.437(4) .
U1 N1 2.617(4) .
U1 N3 2.636(4) .
U1 N2 2.666(4) .
U1 U2 4.0454(19) .
U2 O7 1.793(4) .
U2 O6 1.799(4) .
U2 O5 2.153(3) .
U2 O4 2.461(4) .
U2 N4 2.607(4) .
U2 N5 2.647(4) .
U2 N6 2.654(4) .
U3 O9 1.787(4) .
U3 O8 1.795(4) .
U3 O10 2.483(4) .
U3 O15 2.488(4) .
U3 O14 2.496(4) .
U3 O12 2.514(4) .
U3 O11 2.518(4) .
U3 O13 2.527(4) .
U3 C46 2.869(6) .
U3 C36 2.878(5) .
U3 C41 2.893(5) .
N3 C11 1.357(6) .
N3 C15 1.365(6) .
N2 C10 1.370(6) .
N2 C6 1.373(6) .
N1 C1 1.358(6) .
N1 C5 1.371(6) .
C15 C14 1.393(8) .
C15 H15 0.9300 .
C14 C13 1.389(8) .
C14 H14 0.9300 .
C13 C12 1.392(7) .
C13 H13 0.9300 .
C12 C11 1.404(6) .
C12 H12 0.9300 .
C11 C10 1.507(6) .
C10 C9 1.411(6) .
C9 C8 1.392(7) .
C9 H9 0.9300 .
C8 C7 1.393(7) .
C8 H8 0.9300 .
C7 C6 1.410(6) .
C7 H7 0.9300 .
C6 C5 1.500(7) .
C5 C4 1.410(7) .
C4 C3 1.392(8) .
C4 H4 0.9300 .
C3 C2 1.390(8) .
C3 H3 0.9300 .
C2 C1 1.397(7) .
C2 H2 0.9300 .
C1 H1 0.9300 .
N4 C25 1.364(6) .
N4 C21 1.367(6) .
N5 C30 1.364(6) .
N5 C26 1.367(6) .
N6 C35 1.350(7) .
N6 C31 1.369(6) .
C21 C22 1.391(8) .
C21 H21 0.9300 .
C22 C23 1.400(9) .
C22 H22 0.9300 .
C23 C24 1.382(9) .
C23 H23 0.9300 .
C24 C25 1.395(7) .
C24 H24 0.9300 .
C25 C26 1.506(7) .
C26 C27 1.405(7) .
C27 C28 1.404(8) .
C27 H27 0.9300 .
C28 C29 1.385(9) .
C28 H28 0.9300 .
C29 C30 1.428(7) .
C29 H29 0.9300 .
C30 C31 1.497(7) .
C31 C32 1.411(7) .
C32 C33 1.384(9) .
C32 H32 0.9300 .
C33 C34 1.383(8) .
C33 H33 0.9300 .
C34 C35 1.389(7) .
C34 H34 0.9300 .
C35 H35 0.9300 .
N7 C51 1.360(8) .
N7 C55 1.374(7) .
N8 C56 1.363(8) .
N8 C60 1.364(8) .
N9 C61 1.368(9) .
N9 C65 1.373(10) .
C51 C52 1.418(9) .
C51 H51 0.9300 .
C52 C53 1.375(11) .
C52 H52 0.9300 .
C53 C54 1.391(11) .
C53 H53 0.9300 .
C54 C55 1.396(9) .
C54 H54 0.9300 .
C55 C56 1.490(9) .
C56 C57 1.420(9) .
C57 C58 1.425(13) .
C57 H57 0.9300 .
C58 C59 1.365(13) .
C58 H58 0.9300 .
C59 C60 1.409(10) .
C59 H59 0.9300 .
C60 C61 1.492(11) .
C61 C62 1.417(11) .
C62 C63 1.353(17) .
C62 H62 0.9300 .
C63 C64 1.363(17) .
C63 H63 0.9300 .
C64 C65 1.415(12) .
C64 H64 0.9300 .
C41 O12 1.273(6) .
C41 O13 1.293(6) .
C41 C42 1.485(7) .
C42 C43 1.382(8) .
C42 S3 1.734(6) .
C43 C44 1.396(9) .
C43 H43 0.9300 .
C44 C45 1.350(12) .
C44 H44 0.9300 .
C45 S3 1.732(10) .
C45 H45 0.9300 .
C66 O16 1.268(7) .
C66 O17 1.291(7) .
C66 C67 1.509(8) .
C67 C68 1.457(8) .
C67 S5 1.709(7) .
C68 C69 1.470(10) .
C68 H68 0.9300 .
C69 C70 1.343(11) .
C69 H69 0.9300 .
C70 S5 1.689(7) .
C70 H70 0.9300 .
C76 O20 1.262(6) 2_666
C76 O21 1.265(6) .
C76 C77A 1.507(13) .
C76 C77B 1.51(2) .
O3 C16 1.283(6) .
O4 C16 1.271(6) .
O14 C46 1.289(6) .
O15 C46 1.282(6) .
O10 C36 1.278(6) .
O11 C36 1.284(6) .
O18 C71 1.283(6) .
O19 C71 1.278(7) .
C65 H65 0.9300 .
C36 C37 1.482(7) .
C46 C47 1.476(7) .
C47 C48A 1.35(2) .
C47 C48B 1.360(14) .
C47 S4A 1.702(10) .
C47 S4B 1.729(6) .
C48A C49A 1.46(3) .
C48A H48A 0.9300 .
C49A C50A 1.359(19) .
C49A H49A 0.9300 .
C50A S4A 1.74(2) .
C50A H50A 0.9300 .
C48B C49B 1.446(19) .
C48B H48B 0.9300 .
C49B C50B 1.356(12) .
C49B H49B 0.9300 .
C50B S4B 1.727(14) .
C50B H50B 0.9300 .
C77A C78A 1.35(3) .
C77A S7A 1.75(2) .
C78A C79A 1.44(3) .
C78A H78A 0.9300 .
C79A C80A 1.366(15) .
C79A H79A 0.9300 .
C80A S7A 1.740(13) .
C80A H80A 0.9300 .
C77B C78B 1.35(4) .
C77B S7B 1.76(3) .
C78B C79B 1.44(3) .
C78B H78B 0.9300 .
C79B C80B 1.371(18) .
C79B H79B 0.9300 .
C80B S7B 1.762(18) .
C80B H80B 0.9300 .
C71 C72 1.491(8) .
C72 C73A 1.37(2) .
C72 C73B 1.372(19) .
C72 S6A 1.691(9) .
C72 S6B 1.711(7) .
C73A C74A 1.66(3) .
C73A H73A 0.9300 .
C74A C75A 1.325(19) .
C74A H74A 0.9300 .
C75A S6A 1.44(2) .
C75A H75A 0.9300 .
C73B C74B 1.63(3) .
C73B H73B 0.9300 .
C74B C75B 1.321(15) .
C74B H74B 0.9300 .
C75B S6B 1.491(16) .
C75B H75B 0.9300 .
C37 C38A 1.417(17) .
C37 C38B 1.45(2) .
C37 S2B 1.649(14) .
C37 S2A 1.705(5) .
C38A C39A 1.47(2) .
C38A H38A 0.9300 .
C39A C40A 1.352(11) .
C39A H39A 0.9300 .
C40A S2A 1.759(10) .
C40A H40A 0.9300 .
C38B C39B 1.50(3) .
C38B H38B 0.9300 .
C39B C40B 1.35(2) .
C39B H39B 0.9300 .
C40B S2B 1.76(2) .
C40B H40B 0.9300 .
C16 C17 1.496(7) .
C17 C18A 1.44(2) .
C17 S1B 1.55(5) .
C17 C18B 1.61(5) .
C17 S1A 1.711(6) .
C18A C20A 1.44(2) .
C18A H18A 0.9300 .
C19A C20A 1.337(16) .
C19A S1A 1.728(12) .
C19A H19A 0.9300 .
C20A H20A 0.9300 .
C18B C20B 1.45(3) .
C18B H18B 0.9300 .
C19B C20B 1.34(2) .
C19B S1B 1.73(2) .
C19B H19B 0.9300 .
C20B H20B 0.9300 .
